data_4301474
loop_
_publ_author_name
'Amal H. Ismail'
'Michael H. Dickman'
'Ulrich Kortz'

_publ_contact_author_address
; 
Jacobs University
School of Engineering and Science
P.O. Box 750 561
28725 Bremen
Germany
;
_publ_contact_author_email
;
u.kortz@jacobs-university.de
;
_publ_contact_author_fax
;
+49-421-200 3229
;
_publ_contact_author_name
;
Ulrich KORTZ
;
_publ_contact_author_phone
;
+49-421-200 3235
;
_publ_section_title
;
22-Isopolytungstate Fragment [H2W22O74]14-Coordinated to Lanthanide Ions
;
_journal_name_full 'Inorganic Chemistry'
_journal_page_first 1559
_journal_page_last 1565
_journal_paper_doi 10.1021/ic801946m
_journal_volume 48
_journal_year 2009
_chemical_formula_sum 'H143 Ho3 Na4 O144 W22'
_chemical_formula_weight 7079.59
_chemical_name_systematic
;
 ?
;
_space_group_IT_number 2
_symmetry_cell_setting triclinic
_symmetry_space_group_name_Hall '-P 1'
_symmetry_space_group_name_H-M 'P -1'
_atom_sites_solution_primary direct
_atom_sites_solution_secondary difmap
_audit_creation_method SHELXL-97
_cell_angle_alpha 74.282(18)
_cell_angle_beta 76.757(16)
_cell_angle_gamma 88.112(14)
_cell_formula_units_Z 1
_cell_length_a 12.516(4)
_cell_length_b 12.704(4)
_cell_length_c 19.430(7)
_cell_measurement_reflns_used 9573
_cell_measurement_temperature 173(2)
_cell_measurement_theta_max 26.11
_cell_measurement_theta_min 3.48
_cell_volume 2893.4(17)
_computing_cell_refinement 'Bruker SMART'
_computing_data_collection 'Bruker SMART'
_computing_data_reduction 'Bruker SAINT'
_computing_molecular_graphics 'Bruker SHELXTL'
_computing_publication_material 'Bruker SHELXTL'
_computing_structure_refinement 'SHELXL-97 (Sheldrick, 1997)'
_computing_structure_solution 'SHELXS-97 (Sheldrick, 1990)'
_diffrn_ambient_temperature 173(2)
_diffrn_measured_fraction_theta_full 0.960
_diffrn_measured_fraction_theta_max 0.960
_diffrn_measurement_device_type 'CCD area detector'
_diffrn_measurement_method 'phi and omega scans'
_diffrn_radiation_monochromator graphite
_diffrn_radiation_source 'fine-focus sealed tube'
_diffrn_radiation_type MoK\a
_diffrn_radiation_wavelength 0.71073
_diffrn_reflns_av_R_equivalents 0.1365
_diffrn_reflns_av_sigmaI/netI 0.0832
_diffrn_reflns_limit_h_max 14
_diffrn_reflns_limit_h_min -15
_diffrn_reflns_limit_k_max 15
_diffrn_reflns_limit_k_min -15
_diffrn_reflns_limit_l_max 24
_diffrn_reflns_limit_l_min -23
_diffrn_reflns_number 173836
_diffrn_reflns_theta_full 26.67
_diffrn_reflns_theta_max 26.67
_diffrn_reflns_theta_min 3.58
_exptl_absorpt_coefficient_mu 23.948
_exptl_absorpt_correction_T_max 0.3690
_exptl_absorpt_correction_T_min 0.1548
_exptl_absorpt_correction_type multi-scan
_exptl_absorpt_process_details SADABS
_exptl_crystal_colour pink
_exptl_crystal_density_diffrn 4.063
_exptl_crystal_density_method 'not measured'
_exptl_crystal_description plate
_exptl_crystal_F_000 3168
_exptl_crystal_size_max 0.29
_exptl_crystal_size_mid 0.14
_exptl_crystal_size_min 0.05
_refine_diff_density_max 5.008
_refine_diff_density_min -4.176
_refine_diff_density_rms 0.730
_refine_ls_extinction_method none
_refine_ls_goodness_of_fit_ref 1.030
_refine_ls_matrix_type full
_refine_ls_number_parameters 343
_refine_ls_number_reflns 11696
_refine_ls_number_restraints 0
_refine_ls_restrained_S_all 1.030
_refine_ls_R_factor_all 0.1159
_refine_ls_R_factor_gt 0.0742
_refine_ls_shift/su_max 0.001
_refine_ls_shift/su_mean 0.000
_refine_ls_structure_factor_coef Fsqd
_refine_ls_weighting_details 'calc w=1/[\s^2^(Fo^2^)+(0.1230P)^2^+261.0000P] where P=(Fo^2^+2Fc^2^)/3'
_refine_ls_weighting_scheme calc
_refine_ls_wR_factor_gt 0.1963
_refine_ls_wR_factor_ref 0.2328
_reflns_number_gt 8039
_reflns_number_total 11696
_reflns_threshold_expression >2sigma(I)
_cod_data_source_file ic801946m_si_001_05.cif
_cod_data_source_block how
_cod_depositor_comments
;
The following automatic conversions were performed:
'_symmetry_cell_setting' value 'Triclinic' changed to 'triclinic'
according to '/home/saulius/struct/CIF-dictionaries/cif_core.dic'
dictionary named 'cif_core.dic' version 2.4.1 from 2010-06-29.

Automatic conversion script
Id: cif_fix_enum 1527 2010-12-29 10:47:43Z saulius 
;
_cod_database_code 4301474

loop_
_symmetry_equiv_pos_as_xyz
'x, y, z'
'-x, -y, -z'

loop_
_atom_site_label
_atom_site_type_symbol
_atom_site_fract_x
_atom_site_fract_y
_atom_site_fract_z
_atom_site_U_iso_or_equiv
_atom_site_adp_type
_atom_site_occupancy
_atom_site_symmetry_multiplicity
_atom_site_calc_flag
_atom_site_refinement_flags
_atom_site_disorder_assembly
_atom_site_disorder_group
W1 W 0.46983(8) 0.85335(7) 0.68318(6) 0.0174(2) Uani 1 1 d . . .
W2 W 0.44872(9) 0.86139(9) 0.85085(6) 0.0256(3) Uani 1 1 d . . .
W3 W 0.45746(8) 1.08698(8) 0.71990(6) 0.0218(3) Uani 1 1 d . . .
W4 W 0.22357(9) 0.99907(9) 0.83490(6) 0.0255(3) Uani 1 1 d . . .
W5 W 0.06094(8) 0.98856(8) 0.70382(6) 0.0226(3) Uani 1 1 d . . .
W6 W 0.10557(8) 0.75441(8) 0.65794(6) 0.0202(2) Uani 1 1 d . . .
W7 W 0.07421(9) 0.75788(9) 0.83194(6) 0.0248(3) Uani 1 1 d . . .
W8 W 0.34689(9) 0.60531(8) 0.83993(6) 0.0256(3) Uani 1 1 d . . .
W9 W 0.36236(8) 0.59602(8) 0.66906(6) 0.0204(2) Uani 1 1 d . . .
W10 W 0.36454(8) 0.85589(7) 0.51897(6) 0.0172(2) Uani 1 1 d . . .
W11 W 0.32832(8) 1.08927(7) 0.56626(6) 0.0181(2) Uani 1 1 d . . .
Ho1 Ho 0.68094(9) 0.65253(9) 0.60221(7) 0.0211(3) Uani 1 1 d . . .
Ho2A Ho 0.2111(6) 0.3721(6) 1.0259(4) 0.0446(16) Uani 0.25 1 d P . 1
Ho2B Ho 0.1837(7) 0.3487(7) 0.9949(5) 0.057(2) Uani 0.25 1 d P . 2
O1H O 0.5769(14) 0.7996(13) 0.6285(9) 0.023(4) Uiso 1 1 d . . .
OH1 O 0.7080(17) 0.4646(16) 0.6537(11) 0.039(5) Uiso 1 1 d . . .
OH2 O 0.8548(16) 0.6111(15) 0.5315(11) 0.033(4) Uiso 1 1 d . . .
O2T O 0.5250(18) 0.8236(18) 0.9167(12) 0.045(5) Uiso 1 1 d . . .
OH3 O 0.8180(16) 0.7804(15) 0.6015(11) 0.034(4) Uiso 1 1 d . . .
O3T O 0.5403(15) 1.2042(14) 0.6983(10) 0.028(4) Uiso 1 1 d . . .
OH4 O 0.6830(16) 0.6259(15) 0.7278(10) 0.031(4) Uiso 1 1 d . . .
O4T O 0.1441(16) 1.0610(15) 0.8982(10) 0.031(4) Uiso 1 1 d . . .
OH5 O 0.6263(14) 0.5651(14) 0.5216(10) 0.024(4) Uiso 1 1 d . . .
O5T O -0.0284(15) 1.0933(15) 0.6903(10) 0.030(4) Uiso 1 1 d . . .
O6T O 0.0134(14) 0.6949(13) 0.6210(9) 0.021(4) Uiso 1 1 d . . .
O7T O -0.0290(16) 0.7022(16) 0.9094(11) 0.035(5) Uiso 1 1 d . . .
O8T O 0.2911(18) 0.5074(17) 0.9217(12) 0.043(5) Uiso 1 1 d . . .
O8A O 0.4846(16) 0.5705(16) 0.8259(11) 0.035(5) Uiso 1 1 d . . .
O9T O 0.3316(15) 0.4895(15) 0.6368(10) 0.031(4) Uiso 1 1 d . . .
O9H O 0.5049(16) 0.5830(15) 0.6627(11) 0.033(4) Uiso 1 1 d . . .
O10T O 0.3308(14) 0.8164(13) 0.4481(9) 0.021(4) Uiso 1 1 d . . .
O10A O 0.5087(13) 0.8904(12) 0.4826(9) 0.018(4) Uiso 1 1 d . . .
O11T O 0.3047(13) 1.2185(13) 0.5124(9) 0.018(3) Uiso 1 1 d . . .
O12 O 0.5329(15) 0.8181(15) 0.7722(10) 0.029(4) Uiso 1 1 d . . .
O13 O 0.5406(14) 0.9982(14) 0.6669(10) 0.025(4) Uiso 1 1 d . . .
O23 O 0.5123(15) 1.0089(14) 0.8043(10) 0.027(4) Uiso 1 1 d . . .
O24 O 0.3227(16) 0.9264(16) 0.8989(11) 0.035(5) Uiso 1 1 d . . .
O28 O 0.3563(16) 0.7314(15) 0.8756(10) 0.032(4) Uiso 1 1 d . . .
O34 O 0.3339(15) 1.1198(14) 0.7857(10) 0.027(4) Uiso 1 1 d . . .
O45 O 0.1538(14) 1.0452(14) 0.7559(10) 0.025(4) Uiso 1 1 d . . .
O47 O 0.1485(16) 0.8640(16) 0.8624(11) 0.035(5) Uiso 1 1 d . . .
O56 O 0.0220(14) 0.8983(13) 0.6530(9) 0.022(4) Uiso 1 1 d . . .
O57 O -0.0083(16) 0.9016(16) 0.7922(11) 0.035(5) Uiso 1 1 d . . .
O67 O 0.0191(14) 0.7122(13) 0.7623(9) 0.021(4) Uiso 1 1 d . . .
O69 O 0.2022(15) 0.6482(14) 0.6793(10) 0.026(4) Uiso 1 1 d . . .
O78 O 0.1789(14) 0.6588(13) 0.8412(9) 0.023(4) Uiso 1 1 d . . .
O89 O 0.3145(14) 0.5293(14) 0.7705(10) 0.025(4) Uiso 1 1 d . . .
O101 O 0.3226(12) 1.0067(12) 0.5000(8) 0.014(3) Uiso 1 1 d . . .
O111 O 0.3839(13) 0.9188(12) 0.6187(9) 0.018(3) Uiso 1 1 d . . .
O123 O 0.3594(13) 0.9318(13) 0.7607(9) 0.020(4) Uiso 1 1 d . . .
O189 O 0.3755(14) 0.7262(14) 0.7284(9) 0.024(4) Uiso 1 1 d . . .
O311 O 0.3706(14) 1.1236(14) 0.6436(10) 0.024(4) Uiso 1 1 d . . .
O511 O 0.1890(14) 1.0508(13) 0.6197(9) 0.022(4) Uiso 1 1 d . . .
O567 O 0.1748(13) 0.8469(13) 0.7215(9) 0.019(4) Uiso 1 1 d . . .
O610 O 0.2074(14) 0.8313(13) 0.5779(9) 0.022(4) Uiso 1 1 d . . .
O901 O 0.3817(14) 0.7180(13) 0.5845(9) 0.022(4) Uiso 1 1 d . . .
Na1 Na 0.8043(13) 0.5437(13) 0.4329(9) 0.064(4) Uiso 1 1 d . . .
Na2 Na -0.168(3) 0.967(3) 0.8801(18) 0.070(9) Uiso 0.50 1 d P . .
O1W O 0.4946(15) 0.6268(14) 0.4236(10) 0.029(4) Uiso 1 1 d . . .
O2W O 0.7693(17) 0.9686(16) 0.6483(11) 0.039(5) Uiso 1 1 d . . .
O3W O 0.0766(18) 0.9303(17) 0.4764(12) 0.043(5) Uiso 1 1 d . . .
O4W O 1.014(2) 0.751(2) 0.4451(14) 0.059(7) Uiso 1 1 d . . .
O5W O 0.989(3) 0.509(3) 0.3933(18) 0.088(9) Uiso 1 1 d . . .
O6W O 0.832(3) 0.711(3) 0.3328(17) 0.079(9) Uiso 1 1 d . . .
O7W O 0.792(3) 0.363(3) 0.5384(19) 0.095(10) Uiso 1 1 d . . .
O8W O 0.790(3) 0.769(3) 0.7734(17) 0.080(8) Uiso 1 1 d . . .
O9W O 0.746(4) 1.043(4) 0.789(3) 0.055(12) Uiso 0.50 1 d P . .
O10W O 0.323(4) 1.024(3) 1.015(2) 0.043(10) Uiso 0.50 1 d P . .

loop_
_atom_site_aniso_label
_atom_site_aniso_U_11
_atom_site_aniso_U_22
_atom_site_aniso_U_33
_atom_site_aniso_U_23
_atom_site_aniso_U_13
_atom_site_aniso_U_12
W1 0.0161(5) 0.0155(5) 0.0218(6) -0.0065(4) -0.0050(4) -0.0002(4)
W2 0.0303(6) 0.0255(6) 0.0236(6) -0.0081(5) -0.0095(5) 0.0017(4)
W3 0.0209(5) 0.0190(5) 0.0284(6) -0.0103(4) -0.0065(4) -0.0012(4)
W4 0.0242(6) 0.0269(6) 0.0269(6) -0.0120(5) -0.0029(5) -0.0002(4)
W5 0.0161(5) 0.0215(5) 0.0293(6) -0.0084(4) -0.0019(4) 0.0005(4)
W6 0.0147(5) 0.0201(5) 0.0255(6) -0.0074(4) -0.0019(4) -0.0034(4)
W7 0.0219(6) 0.0241(5) 0.0252(6) -0.0060(4) 0.0009(4) -0.0029(4)
W8 0.0286(6) 0.0207(5) 0.0259(6) -0.0041(4) -0.0054(5) 0.0001(4)
W9 0.0190(5) 0.0158(5) 0.0267(6) -0.0068(4) -0.0041(4) -0.0021(4)
W10 0.0130(5) 0.0159(5) 0.0240(6) -0.0077(4) -0.0035(4) -0.0023(3)
W11 0.0146(5) 0.0147(5) 0.0259(6) -0.0073(4) -0.0042(4) -0.0002(3)
Ho1 0.0161(6) 0.0185(6) 0.0308(7) -0.0097(5) -0.0061(5) 0.0014(4)
Ho2A 0.032(4) 0.039(4) 0.048(5) 0.001(3) 0.005(3) 0.004(3)
Ho2B 0.053(5) 0.067(5) 0.045(5) -0.003(4) -0.009(4) -0.018(4)

loop_
_atom_type_symbol
_atom_type_description
_atom_type_scat_dispersion_real
_atom_type_scat_dispersion_imag
_atom_type_scat_source
O O 0.0106 0.0060 'International Tables Vol C Tables 4.2.6.8 and 6.1.1.4'
H H 0.0000 0.0000 'International Tables Vol C Tables 4.2.6.8 and 6.1.1.4'
Na Na 0.0362 0.0249 'International Tables Vol C Tables 4.2.6.8 and 6.1.1.4'
Ho Ho -0.2175 4.6783 'International Tables Vol C Tables 4.2.6.8 and 6.1.1.4'
W W -0.8490 6.8722 'International Tables Vol C Tables 4.2.6.8 and 6.1.1.4'

loop_
_geom_angle_atom_site_label_1
_geom_angle_atom_site_label_2
_geom_angle_atom_site_label_3
_geom_angle
_geom_angle_site_symmetry_1
_geom_angle_site_symmetry_3
_geom_angle_publ_flag
O1H W1 O111 103.3(7) . . ?
O1H W1 O189 100.3(7) . . ?
O111 W1 O189 94.5(7) . . ?
O1H W1 O13 97.5(7) . . ?
O111 W1 O13 89.1(7) . . ?
O189 W1 O13 160.5(7) . . ?
O1H W1 O12 96.0(8) . . ?
O111 W1 O12 159.6(7) . . ?
O189 W1 O12 88.3(7) . . ?
O13 W1 O12 81.9(7) . . ?
O1H W1 O123 169.0(7) . . ?
O111 W1 O123 84.7(6) . . ?
O189 W1 O123 86.4(7) . . ?
O13 W1 O123 74.9(7) . . ?
O12 W1 O123 75.3(7) . . ?
O1H W1 W3 129.4(5) . . ?
O111 W1 W3 83.7(5) . . ?
O189 W1 W3 129.5(5) . . ?
O13 W1 W3 31.9(5) . . ?
O12 W1 W3 79.0(5) . . ?
O123 W1 W3 43.1(4) . . ?
O1H W1 W2 127.4(6) . . ?
O111 W1 W2 128.9(5) . . ?
O189 W1 W2 83.7(5) . . ?
O13 W1 W2 79.2(5) . . ?
O12 W1 W2 31.4(5) . . ?
O123 W1 W2 44.2(4) . . ?
W3 W1 W2 60.63(4) . . ?
O2T W2 O12 103.3(9) . . ?
O2T W2 O24 103.1(9) . . ?
O12 W2 O24 153.6(8) . . ?
O2T W2 O28 100.4(9) . . ?
O12 W2 O28 89.2(8) . . ?
O24 W2 O28 86.4(8) . . ?
O2T W2 O23 97.6(9) . . ?
O12 W2 O23 88.4(8) . . ?
O24 W2 O23 87.8(8) . . ?
O28 W2 O23 161.9(8) . . ?
O2T W2 O123 172.8(8) . . ?
O12 W2 O123 77.3(7) . . ?
O24 W2 O123 76.5(7) . . ?
O28 W2 O123 86.9(7) . . ?
O23 W2 O123 75.2(7) . . ?
O2T W2 W1 137.5(7) . . ?
O12 W2 W1 34.2(6) . . ?
O24 W2 W1 119.4(6) . . ?
O28 W2 W1 84.3(6) . . ?
O23 W2 W1 83.6(5) . . ?
O123 W2 W1 43.3(4) . . ?
O3T W3 O13 104.0(8) . . ?
O3T W3 O34 101.6(8) . . ?
O13 W3 O34 154.3(8) . . ?
O3T W3 O23 96.0(8) . . ?
O13 W3 O23 88.6(8) . . ?
O34 W3 O23 87.7(8) . . ?
O3T W3 O311 102.6(8) . . ?
O13 W3 O311 87.6(7) . . ?
O34 W3 O311 87.9(7) . . ?
O23 W3 O311 161.4(7) . . ?
O3T W3 O123 172.6(7) . . ?
O13 W3 O123 77.5(7) . . ?
O34 W3 O123 76.9(7) . . ?
O23 W3 O123 76.7(7) . . ?
O311 W3 O123 84.7(7) . . ?
O3T W3 W1 138.2(6) . . ?
O13 W3 W1 34.2(5) . . ?
O34 W3 W1 120.1(5) . . ?
O23 W3 W1 84.3(5) . . ?
O311 W3 W1 82.4(5) . . ?
O123 W3 W1 43.5(4) . . ?
O4T W4 O45 101.0(8) . . ?
O4T W4 O47 100.1(9) . . ?
O45 W4 O47 89.3(8) . . ?
O4T W4 O34 97.4(8) . . ?
O45 W4 O34 89.1(7) . . ?
O47 W4 O34 162.4(8) . . ?
O4T W4 O24 95.7(8) . . ?
O45 W4 O24 163.2(8) . . ?
O47 W4 O24 86.7(8) . . ?
O34 W4 O24 89.9(8) . . ?
O4T W4 O123 166.9(8) . . ?
O45 W4 O123 88.7(7) . . ?
O47 W4 O123 88.8(7) . . ?
O34 W4 O123 73.7(7) . . ?
O24 W4 O123 75.0(7) . . ?
O5T W5 O57 101.9(9) . . ?
O5T W5 O56 102.7(8) . . ?
O57 W5 O56 93.3(8) . . ?
O5T W5 O45 100.2(8) . . ?
O57 W5 O45 87.4(8) . . ?
O56 W5 O45 156.5(7) . . ?
O5T W5 O511 99.9(8) . . ?
O57 W5 O511 156.5(8) . . ?
O56 W5 O511 90.5(7) . . ?
O45 W5 O511 80.1(7) . . ?
O5T W5 O567 178.2(7) . . ?
O57 W5 O567 77.4(7) . . ?
O56 W5 O567 75.8(7) . . ?
O45 W5 O567 81.4(6) . . ?
O511 W5 O567 81.1(6) . . ?
O6T W6 O69 104.1(8) . . ?
O6T W6 O610 104.8(8) . . ?
O69 W6 O610 91.2(8) . . ?
O6T W6 O67 96.8(7) . . ?
O69 W6 O67 91.0(7) . . ?
O610 W6 O67 157.0(7) . . ?
O6T W6 O56 94.5(7) . . ?
O69 W6 O56 161.1(7) . . ?
O610 W6 O56 87.1(7) . . ?
O67 W6 O56 83.5(7) . . ?
O6T W6 O567 162.8(7) . . ?
O69 W6 O567 88.8(7) . . ?
O610 W6 O567 85.9(7) . . ?
O67 W6 O567 71.3(6) . . ?
O56 W6 O567 72.3(6) . . ?
O7T W7 O78 102.2(8) . . ?
O7T W7 O67 99.0(8) . . ?
O78 W7 O67 97.0(7) . . ?
O7T W7 O47 103.0(9) . . ?
O78 W7 O47 94.5(8) . . ?
O67 W7 O47 152.4(8) . . ?
O7T W7 O57 96.4(8) . . ?
O78 W7 O57 161.3(8) . . ?
O67 W7 O57 81.8(7) . . ?
O47 W7 O57 79.4(8) . . ?
O7T W7 O567 166.8(8) . . ?
O78 W7 O567 89.5(7) . . ?
O67 W7 O567 73.4(7) . . ?
O47 W7 O567 81.8(7) . . ?
O57 W7 O567 72.2(7) . . ?
O8T W8 O8A 100.9(10) . . ?
O8T W8 O28 100.8(9) . . ?
O8A W8 O28 99.3(9) . . ?
O8T W8 O89 98.6(9) . . ?
O8A W8 O89 93.8(8) . . ?
O28 W8 O89 154.1(7) . . ?
O8T W8 O78 86.3(8) . . ?
O8A W8 O78 172.1(8) . . ?
O28 W8 O78 82.4(7) . . ?
O89 W8 O78 81.8(7) . . ?
O8T W8 O189 164.9(9) . . ?
O8A W8 O189 91.8(8) . . ?
O28 W8 O189 85.1(7) . . ?
O89 W8 O189 72.2(7) . . ?
O78 W8 O189 80.7(6) . . ?
O9T W9 O9H 102.0(9) . . ?
O9T W9 O89 98.6(8) . . ?
O9H W9 O89 97.9(8) . . ?
O9T W9 O901 103.1(8) . . ?
O9H W9 O901 93.2(8) . . ?
O89 W9 O901 153.0(7) . . ?
O9T W9 O69 91.3(8) . . ?
O9H W9 O69 166.2(8) . . ?
O89 W9 O69 83.4(7) . . ?
O901 W9 O69 80.2(7) . . ?
O9T W9 O189 169.7(8) . . ?
O9H W9 O189 85.3(7) . . ?
O89 W9 O189 72.9(7) . . ?
O901 W9 O189 83.7(7) . . ?
O69 W9 O189 82.0(6) . . ?
O10T W10 O10A 101.4(7) . . ?
O10T W10 O101 102.4(7) . . ?
O10A W10 O101 93.6(7) . . ?
O10T W10 O901 101.5(7) . . ?
O10A W10 O901 96.8(7) . . ?
O101 W10 O901 151.5(7) . . ?
O10T W10 O610 91.3(7) . . ?
O10A W10 O610 167.2(7) . . ?
O101 W10 O610 81.9(6) . . ?
O901 W10 O610 82.2(7) . . ?
O10T W10 O111 171.6(7) . . ?
O10A W10 O111 85.8(6) . . ?
O101 W10 O111 72.5(6) . . ?
O901 W10 O111 81.9(6) . . ?
O610 W10 O111 81.4(6) . . ?
O11T W11 O511 99.3(7) . . ?
O11T W11 O311 101.9(7) . . ?
O511 W11 O311 92.7(8) . . ?
O11T W11 O101 99.1(7) . . ?
O511 W11 O101 94.5(7) . . ?
O311 W11 O101 156.4(7) . . ?
O11T W11 O10A 90.0(7) . 2_676 ?
O511 W11 O10A 170.6(7) . 2_676 ?
O311 W11 O10A 84.3(7) . 2_676 ?
O101 W11 O10A 85.1(6) . 2_676 ?
O11T W11 O111 169.6(7) . . ?
O511 W11 O111 89.6(7) . . ?
O311 W11 O111 82.9(7) . . ?
O101 W11 O111 74.7(6) . . ?
O10A W11 O111 81.3(6) 2_676 . ?
O9H Ho1 O1H 73.1(6) . . ?
O9H Ho1 O11T 115.5(6) . 2_676 ?
O1H Ho1 O11T 75.2(6) . 2_676 ?
O9H Ho1 OH1 76.5(7) . . ?
O1H Ho1 OH1 141.4(7) . . ?
O11T Ho1 OH1 140.8(6) 2_676 . ?
O9H Ho1 OH5 75.6(6) . . ?
O1H Ho1 OH5 117.1(6) . . ?
O11T Ho1 OH5 71.6(6) 2_676 . ?
OH1 Ho1 OH5 76.4(6) . . ?
O9H Ho1 OH4 77.3(7) . . ?
O1H Ho1 OH4 79.0(6) . . ?
O11T Ho1 OH4 145.5(6) 2_676 . ?
OH1 Ho1 OH4 71.6(7) . . ?
OH5 Ho1 OH4 141.9(6) . . ?
O9H Ho1 OH3 142.4(7) . . ?
O1H Ho1 OH3 77.1(6) . . ?
O11T Ho1 OH3 77.3(6) 2_676 . ?
OH1 Ho1 OH3 117.1(7) . . ?
OH5 Ho1 OH3 139.9(6) . . ?
OH4 Ho1 OH3 75.0(7) . . ?
O9H Ho1 OH2 143.7(6) . . ?
O1H Ho1 OH2 142.0(6) . . ?
O11T Ho1 OH2 77.4(6) 2_676 . ?
OH1 Ho1 OH2 74.0(7) . . ?
OH5 Ho1 OH2 77.4(6) . . ?
OH4 Ho1 OH2 112.0(6) . . ?
OH3 Ho1 OH2 71.5(6) . . ?
O9H Ho1 Na1 113.3(5) . . ?
O1H Ho1 Na1 138.4(5) . . ?
O11T Ho1 Na1 65.0(4) 2_676 . ?
OH1 Ho1 Na1 75.9(5) . . ?
OH5 Ho1 Na1 39.3(5) . . ?
OH4 Ho1 Na1 142.2(5) . . ?
OH3 Ho1 Na1 104.2(5) . . ?
OH2 Ho1 Na1 38.7(5) . . ?
O8T Ho2A O7T 138.0(8) . 2_567 ?
O7T Ho2B O8T 140.1(8) 2_567 . ?
O7T Ho2B Na2 64.0(7) 2_567 2_567 ?
O8T Ho2B Na2 149.3(8) . 2_567 ?
W1 O1H Ho1 151.5(9) . . ?
Ho1 OH2 Na1 104.3(8) . . ?
Ho1 OH5 Na1 104.4(7) . . ?
W7 O7T Ho2B 170.7(11) . 2_567 ?
W7 O7T Ho2A 155.0(11) . 2_567 ?
Ho2B O7T Ho2A 21.1(3) 2_567 2_567 ?
W8 O8T Ho2A 176.1(13) . . ?
W8 O8T Ho2B 154.7(12) . . ?
Ho2A O8T Ho2B 21.5(3) . . ?
W9 O9T Na1 135.4(10) . 2_666 ?
W9 O9H Ho1 147.3(11) . . ?
W10 O10A W11 171.1(9) . 2_676 ?
W11 O11T Ho1 151.5(9) . 2_676 ?
W2 O12 W1 114.4(9) . . ?
W3 O13 W1 113.9(9) . . ?
W3 O23 W2 114.2(9) . . ?
W2 O24 W4 115.0(10) . . ?
W8 O28 W2 138.5(11) . . ?
W3 O34 W4 115.6(9) . . ?
W4 O45 W5 141.2(10) . . ?
W4 O47 W7 147.1(11) . . ?
W5 O56 W6 116.4(8) . . ?
W5 O57 W7 115.3(10) . . ?
W5 O57 Na2 123.0(12) . . ?
W7 O57 Na2 119.9(11) . . ?
W7 O67 W6 117.9(8) . . ?
W6 O69 W9 150.1(10) . . ?
W7 O78 W8 154.8(9) . . ?
W9 O89 W8 118.4(9) . . ?
W11 O101 W10 121.3(8) . . ?
W1 O111 W11 139.4(8) . . ?
W1 O111 W10 124.0(7) . . ?
W11 O111 W10 91.5(6) . . ?
W3 O123 W1 93.4(6) . . ?
W3 O123 W2 93.8(6) . . ?
W1 O123 W2 92.5(6) . . ?
W3 O123 W4 93.7(6) . . ?
W1 O123 W4 170.4(8) . . ?
W2 O123 W4 93.6(6) . . ?
W1 O189 W8 132.6(9) . . ?
W1 O189 W9 122.0(8) . . ?
W8 O189 W9 93.9(6) . . ?
W11 O311 W3 148.6(10) . . ?
W11 O511 W5 161.8(10) . . ?
W7 O567 W6 96.0(6) . . ?
W7 O567 W5 95.1(6) . . ?
W6 O567 W5 95.4(6) . . ?
W6 O610 W10 149.8(10) . . ?
W9 O901 W10 162.3(10) . . ?
O5W Na1 O6W 87.9(12) . . ?
O5W Na1 O9T 119.4(11) . 2_666 ?
O6W Na1 O9T 79.3(10) . 2_666 ?
O5W Na1 OH2 88.5(11) . . ?
O6W Na1 OH2 100.6(10) . . ?
O9T Na1 OH2 152.0(9) 2_666 . ?
O5W Na1 OH5 158.2(12) . . ?
O6W Na1 OH5 106.1(10) . . ?
O9T Na1 OH5 80.2(7) 2_666 . ?
OH2 Na1 OH5 72.8(7) . . ?
O5W Na1 O7W 87.6(12) . . ?
O6W Na1 O7W 175.5(13) . . ?
O9T Na1 O7W 103.7(11) 2_666 . ?
OH2 Na1 O7W 78.3(10) . . ?
OH5 Na1 O7W 77.9(10) . . ?
O5W Na1 Ho1 125.5(10) . . ?
O6W Na1 Ho1 102.1(9) . . ?
O9T Na1 Ho1 115.1(7) 2_666 . ?
OH2 Na1 Ho1 37.1(5) . . ?
OH5 Na1 Ho1 36.3(4) . . ?
O7W Na1 Ho1 79.8(9) . . ?
O9W Na2 O10W 97(2) 1_455 2_577 ?
O9W Na2 O57 92.8(18) 1_455 . ?
O10W Na2 O57 164.1(18) 2_577 . ?
O9W Na2 Ho2B 129.0(18) 1_455 2_567 ?
O10W Na2 Ho2B 79.6(13) 2_577 2_567 ?
O57 Na2 Ho2B 84.5(9) . 2_567 ?

loop_
_geom_bond_atom_site_label_1
_geom_bond_atom_site_label_2
_geom_bond_distance
_geom_bond_site_symmetry_2
_geom_bond_publ_flag
W1 O1H 1.752(17) . ?
W1 O111 1.847(16) . ?
W1 O189 1.912(17) . ?
W1 O13 1.984(17) . ?
W1 O12 1.999(18) . ?
W1 O123 2.223(16) . ?
W1 W3 3.2263(16) . ?
W1 W2 3.2370(19) . ?
W2 O2T 1.72(2) . ?
W2 O12 1.851(18) . ?
W2 O24 1.92(2) . ?
W2 O28 1.933(19) . ?
W2 O23 1.953(18) . ?
W2 O123 2.257(16) . ?
W3 O3T 1.741(18) . ?
W3 O13 1.864(17) . ?
W3 O34 1.881(18) . ?
W3 O23 1.933(18) . ?
W3 O311 1.983(17) . ?
W3 O123 2.210(16) . ?
W4 O4T 1.742(19) . ?
W4 O45 1.885(17) . ?
W4 O47 1.87(2) . ?
W4 O34 1.979(18) . ?
W4 O24 1.99(2) . ?
W4 O123 2.268(16) . ?
W5 O5T 1.714(18) . ?
W5 O57 1.81(2) . ?
W5 O56 1.843(16) . ?
W5 O45 1.970(17) . ?
W5 O511 2.012(17) . ?
W5 O567 2.260(16) . ?
W6 O6T 1.774(16) . ?
W6 O69 1.809(17) . ?
W6 O610 1.830(17) . ?
W6 O67 2.003(17) . ?
W6 O56 2.066(16) . ?
W6 O567 2.235(16) . ?
W7 O7T 1.74(2) . ?
W7 O78 1.792(17) . ?
W7 O67 1.878(16) . ?
W7 O47 1.95(2) . ?
W7 O57 2.115(19) . ?
W7 O567 2.239(17) . ?
W8 O8T 1.74(2) . ?
W8 O8A 1.74(2) . ?
W8 O28 1.927(18) . ?
W8 O89 1.974(17) . ?
W8 O78 2.185(17) . ?
W8 O189 2.250(17) . ?
W9 O9T 1.726(18) . ?
W9 O9H 1.77(2) . ?
W9 O89 1.884(18) . ?
W9 O901 1.904(17) . ?
W9 O69 2.073(18) . ?
W9 O189 2.286(17) . ?
W10 O10T 1.725(16) . ?
W10 O10A 1.802(16) . ?
W10 O101 1.929(15) . ?
W10 O901 1.904(16) . ?
W10 O610 2.023(17) . ?
W10 O111 2.349(16) . ?
W11 O11T 1.749(16) . ?
W11 O511 1.819(17) . ?
W11 O311 1.860(17) . ?
W11 O101 1.882(15) . ?
W11 O10A 2.035(16) 2_676 ?
W11 O111 2.290(15) . ?
Ho1 O9H 2.32(2) . ?
Ho1 O1H 2.346(16) . ?
Ho1 O11T 2.353(16) 2_676 ?
Ho1 OH1 2.37(2) . ?
Ho1 OH5 2.375(17) . ?
Ho1 OH4 2.378(19) . ?
Ho1 OH3 2.40(2) . ?
Ho1 OH2 2.418(19) . ?
Ho1 Na1 3.888(16) . ?
Ho2A O8T 2.31(2) . ?
Ho2A O7T 2.42(2) 2_567 ?
Ho2B O7T 2.33(2) 2_567 ?
Ho2B O8T 2.37(2) . ?
Ho2B Na2 4.07(3) 2_567 ?
OH2 Na1 2.51(2) . ?
OH5 Na1 2.54(2) . ?
O7T Ho2B 2.33(2) 2_567 ?
O7T Ho2A 2.42(2) 2_567 ?
O9T Na1 2.51(2) 2_666 ?
O10A W11 2.035(16) 2_676 ?
O11T Ho1 2.353(16) 2_676 ?
O57 Na2 2.58(4) . ?
Na1 O5W 2.33(4) . ?
Na1 O6W 2.43(3) . ?
Na1 O9T 2.51(2) 2_666 ?
Na1 O7W 2.61(4) . ?
Na2 O9W 2.27(6) 1_455 ?
Na2 O10W 2.50(5) 2_577 ?
Na2 Ho2B 4.07(3) 2_567 ?
O9W Na2 2.27(6) 1_655 ?
O10W Na2 2.50(5) 2_577 ?
